data_7124703
loop_
_publ_author_name
'Kim, Jin'
'Kim, Yujeong'
'Sinha, Indranil'
'Park, Koeun'
'Kim, Sun Hee'
'Lee, Yunho'

_publ_section_title
;
 The unusual hydridicity of a cobalt bound Si-H moiety.
;
_journal_issue 60
_journal_name_full 'Chemical communications (Cambridge, England)'
_journal_page_first 9367
_journal_page_last 9370
_journal_paper_doi 10.1039/c6cc03983a
_journal_volume 52
_journal_year 2016
_chemical_formula_moiety 'C25 H40 Br2 Co P2 Si'
_chemical_formula_sum 'C25 H40 Br2 Co P2 Si'
_chemical_formula_weight 649.35
_chemical_name_common (MeSiHP2)CoBr2
_chemical_name_systematic (MeSiHP2)CoBr2
_chemical_properties_physical Air-sensitive,Moisture-sensitive,Heat-sensitive,Oxygen-sensitive
_space_group_crystal_system monoclinic
_space_group_IT_number 14
_space_group_name_Hall '-P 2ybc'
_space_group_name_H-M_alt 'P 1 21/c 1'
_atom_sites_solution_hydrogens geom
_audit_creation_method SHELXL-2013
_audit_update_record
;
2016-04-15 deposited with the CCDC.
2016-07-07 downloaded from the CCDC.
;
_cell_angle_alpha 90
_cell_angle_beta 110.977(2)
_cell_angle_gamma 90
_cell_formula_units_Z 4
_cell_length_a 17.1233(13)
_cell_length_b 9.7303(8)
_cell_length_c 17.9002(13)
_cell_measurement_reflns_used 95171
_cell_measurement_temperature 100(2)
_cell_measurement_theta_max 39.983
_cell_measurement_theta_min 2.933
_cell_volume 2784.8(4)
_computing_cell_refinement 'Bruker SMART'
_computing_data_collection 'Bruker SMART'
_computing_data_reduction 'Bruker SAINT'
_computing_molecular_graphics 'Bruker SHELXTL'
_computing_publication_material 'Bruker SHELXTL'
_computing_structure_refinement 'SHELXL-2013 (Sheldrick, 2013)'
_computing_structure_solution 'SHELXL-2013 (Sheldrick, 2013)'
_diffrn_ambient_temperature 100(2)
_diffrn_measured_fraction_theta_full 0.998
_diffrn_measured_fraction_theta_max 0.995
_diffrn_measurement_device_type 'Photon 100 CMOS detector'
_diffrn_measurement_method 'phi and omega scans'
_diffrn_radiation_type MoK\a
_diffrn_radiation_wavelength 0.71073
_diffrn_reflns_av_R_equivalents 0.1074
_diffrn_reflns_av_unetI/netI 0.1229
_diffrn_reflns_Laue_measured_fraction_full 0.998
_diffrn_reflns_Laue_measured_fraction_max 0.995
_diffrn_reflns_limit_h_max 30
_diffrn_reflns_limit_h_min -30
_diffrn_reflns_limit_k_max 17
_diffrn_reflns_limit_k_min -17
_diffrn_reflns_limit_l_max 32
_diffrn_reflns_limit_l_min -32
_diffrn_reflns_number 95171
_diffrn_reflns_point_group_measured_fraction_full 0.998
_diffrn_reflns_point_group_measured_fraction_max 0.995
_diffrn_reflns_theta_full 25.242
_diffrn_reflns_theta_max 39.983
_diffrn_reflns_theta_min 2.933
_exptl_absorpt_coefficient_mu 3.656
_exptl_absorpt_correction_type multi-scan
_exptl_absorpt_process_details SADABS
_exptl_crystal_colour green
_exptl_crystal_density_diffrn 1.549
_exptl_crystal_density_meas ?
_exptl_crystal_density_method 'not measured'
_exptl_crystal_description platy
_exptl_crystal_F_000 1324
_exptl_crystal_recrystallization_method 'Re-crystallisation from solvent'
_exptl_crystal_size_max 0.380
_exptl_crystal_size_mid 0.330
_exptl_crystal_size_min 0.100
_exptl_transmission_factor_max 0.748
_exptl_transmission_factor_min 0.621
_refine_diff_density_max 1.403
_refine_diff_density_min -0.854
_refine_diff_density_rms 0.172
_refine_ls_extinction_method none
_refine_ls_goodness_of_fit_ref 1.012
_refine_ls_hydrogen_treatment constr
_refine_ls_matrix_type full
_refine_ls_number_parameters 289
_refine_ls_number_reflns 17156
_refine_ls_number_restraints 0
_refine_ls_restrained_S_all 1.012
_refine_ls_R_factor_all 0.1535
_refine_ls_R_factor_gt 0.0664
_refine_ls_shift/su_max 0.001
_refine_ls_shift/su_mean 0.000
_refine_ls_structure_factor_coef Fsqd
_refine_ls_weighting_details 'w=1/[\s^2^(Fo^2^)+(0.0520P)^2^] where P=(Fo^2^+2Fc^2^)/3'
_refine_ls_weighting_scheme calc
_refine_ls_wR_factor_gt 0.1046
_refine_ls_wR_factor_ref 0.1259
_reflns_Friedel_coverage 0.000
_reflns_number_gt 9345
_reflns_number_total 17156
_reflns_threshold_expression 'I > 2\s(I)'
_cod_data_source_file c6cc03983a2.cif
_cod_data_source_block N0105A-1
_cod_depositor_comments
;
The following automatic conversions were performed:

data item '_exptl_crystal_density_meas' value 'not measured' was
changed to '?' -- the value is perceived as not measured.

Automatic conversion script
Id: cif_fix_values 6909 2019-04-08 15:41:33Z antanas 
;
_cod_original_sg_symbol_H-M 'P 21/c'
_cod_database_code 7124703
_shelx_space_group_comment
;
The symmetry employed for this shelxl refinement is uniquely defined
by the following loop, which should always be used as a source of
symmetry information in preference to the above space-group names.
They are only intended as comments.
;
_shelx_estimated_absorpt_t_min 0.337
_shelx_estimated_absorpt_t_max 0.711
_shelxl_version_number 2013-4
_solvent_exptl_crystal_recrystallization_method THF/Pentane

loop_
_space_group_symop_operation_xyz
'x, y, z'
'-x, y+1/2, -z+1/2'
'-x, -y, -z'
'x, -y-1/2, z-1/2'

loop_
_atom_site_label
_atom_site_type_symbol
_atom_site_fract_x
_atom_site_fract_y
_atom_site_fract_z
_atom_site_U_iso_or_equiv
_atom_site_adp_type
_atom_site_occupancy
_atom_site_site_symmetry_order
_atom_site_calc_flag
_atom_site_refinement_flags_posn
_atom_site_refinement_flags_adp
Co1 Co 0.23989(2) 0.49846(3) 0.22888(2) 0.01162(6) Uani 1 1 d . .
P1 P 0.29553(4) 0.53319(6) 0.36723(3) 0.01174(11) Uani 1 1 d . .
P2 P 0.15664(4) 0.30673(6) 0.16863(3) 0.01292(11) Uani 1 1 d . .
Si1 Si 0.34352(4) 0.32506(6) 0.26677(3) 0.01105(11) Uani 1 1 d . .
Br1 Br 0.12838(2) 0.65922(3) 0.19133(2) 0.02048(6) Uani 1 1 d . .
Br2 Br 0.32579(2) 0.56859(2) 0.15398(2) 0.02013(6) Uani 1 1 d . .
C1 C 0.45556(15) 0.3534(3) 0.27918(15) 0.0185(5) Uani 1 1 d . .
H1A H 0.4894 0.2764 0.3090 0.028 Uiso 1 1 calc R U
H1B H 0.4755 0.4391 0.3087 0.028 Uiso 1 1 calc R U
H1C H 0.4605 0.3597 0.2264 0.028 Uiso 1 1 calc R U
C2 C 0.34650(14) 0.2693(2) 0.36905(12) 0.0118(4) Uani 1 1 d . .
C3 C 0.32435(13) 0.3664(2) 0.41562(12) 0.0120(4) Uani 1 1 d . .
C4 C 0.32803(15) 0.3327(2) 0.49249(13) 0.0172(4) Uani 1 1 d . .
H4A H 0.3130 0.3989 0.5240 0.021 Uiso 1 1 calc R U
C5 C 0.35369(16) 0.2023(3) 0.52284(14) 0.0206(5) Uani 1 1 d . .
H5A H 0.3557 0.1791 0.5750 0.025 Uiso 1 1 calc R U
C6 C 0.37632(16) 0.1062(2) 0.47766(14) 0.0206(5) Uani 1 1 d . .
H6A H 0.3941 0.0173 0.4988 0.025 Uiso 1 1 calc R U
C7 C 0.37313(15) 0.1396(2) 0.40128(14) 0.0166(4) Uani 1 1 d . .
H7A H 0.3893 0.0733 0.3706 0.020 Uiso 1 1 calc R U
C8 C 0.30461(14) 0.1733(2) 0.19940(12) 0.0122(4) Uani 1 1 d . .
C9 C 0.21818(14) 0.1584(2) 0.16123(13) 0.0140(4) Uani 1 1 d . .
C10 C 0.18492(16) 0.0333(2) 0.12468(14) 0.0188(5) Uani 1 1 d . .
H10A H 0.1261 0.0221 0.1001 0.023 Uiso 1 1 calc R U
C11 C 0.23811(17) -0.0739(2) 0.12459(14) 0.0202(5) Uani 1 1 d . .
H11A H 0.2155 -0.1590 0.1005 0.024 Uiso 1 1 calc R U
C12 C 0.32399(16) -0.0578(2) 0.15940(13) 0.0191(5) Uani 1 1 d . .
H12A H 0.3602 -0.1307 0.1576 0.023 Uiso 1 1 calc R U
C13 C 0.35699(15) 0.0649(2) 0.19690(13) 0.0162(4) Uani 1 1 d . .
H13A H 0.4159 0.0753 0.2211 0.019 Uiso 1 1 calc R U
C14 C 0.43003(16) 0.6546(3) 0.49289(14) 0.0211(5) Uani 1 1 d . .
H14A H 0.4874 0.6895 0.5094 0.032 Uiso 1 1 calc R U
H14B H 0.4294 0.5694 0.5219 0.032 Uiso 1 1 calc R U
H14C H 0.3945 0.7233 0.5051 0.032 Uiso 1 1 calc R U
C15 C 0.39707(15) 0.6262(2) 0.40322(13) 0.0155(4) Uani 1 1 d . .
H15A H 0.4385 0.5624 0.3939 0.019 Uiso 1 1 calc R U
C16 C 0.39684(18) 0.7558(3) 0.35422(15) 0.0248(5) Uani 1 1 d . .
H16A H 0.3576 0.8230 0.3616 0.037 Uiso 1 1 calc R U
H16B H 0.3796 0.7317 0.2975 0.037 Uiso 1 1 calc R U
H16C H 0.4532 0.7955 0.3724 0.037 Uiso 1 1 calc R U
C17 C 0.21780(17) 0.7695(3) 0.40438(17) 0.0263(6) Uani 1 1 d . .
H17A H 0.1914 0.7859 0.3467 0.039 Uiso 1 1 calc R U
H17B H 0.2716 0.8177 0.4249 0.039 Uiso 1 1 calc R U
H17C H 0.1812 0.8036 0.4316 0.039 Uiso 1 1 calc R U
C18 C 0.23219(15) 0.6150(3) 0.41978(14) 0.0188(5) Uani 1 1 d . .
H18A H 0.2644 0.6042 0.4783 0.023 Uiso 1 1 calc R U
C19 C 0.14924(16) 0.5399(3) 0.40255(16) 0.0244(5) Uani 1 1 d . .
H19A H 0.1217 0.5745 0.4383 0.037 Uiso 1 1 calc R U
H19B H 0.1597 0.4412 0.4114 0.037 Uiso 1 1 calc R U
H19C H 0.1130 0.5559 0.3468 0.037 Uiso 1 1 calc R U
C20 C 0.13772(19) 0.3994(4) 0.01457(15) 0.0335(7) Uani 1 1 d . .
H20A H 0.1738 0.3237 0.0106 0.050 Uiso 1 1 calc R U
H20B H 0.1723 0.4791 0.0392 0.050 Uiso 1 1 calc R U
H20C H 0.0992 0.4240 -0.0390 0.050 Uiso 1 1 calc R U
C21 C 0.08805(15) 0.3549(3) 0.06556(13) 0.0179(4) Uani 1 1 d . .
H21A H 0.0555 0.4373 0.0710 0.022 Uiso 1 1 calc R U
C22 C 0.02335(19) 0.2460(3) 0.02063(16) 0.0335(7) Uani 1 1 d . .
H22A H -0.0158 0.2857 -0.0290 0.050 Uiso 1 1 calc R U
H22B H -0.0075 0.2155 0.0544 0.050 Uiso 1 1 calc R U
H22C H 0.0521 0.1673 0.0078 0.050 Uiso 1 1 calc R U
C23 C 0.01610(16) 0.3378(3) 0.21322(17) 0.0272(6) Uani 1 1 d . .
H23A H -0.0206 0.2961 0.2382 0.041 Uiso 1 1 calc R U
H23B H -0.0170 0.3642 0.1581 0.041 Uiso 1 1 calc R U
H23C H 0.0430 0.4195 0.2436 0.041 Uiso 1 1 calc R U
C24 C 0.08326(15) 0.2338(3) 0.21285(14) 0.0197(5) Uani 1 1 d . .
H24A H 0.0536 0.1558 0.1777 0.024 Uiso 1 1 calc R U
C25 C 0.12889(18) 0.1739(3) 0.29588(15) 0.0284(6) Uani 1 1 d . .
H25A H 0.1601 0.2469 0.3320 0.043 Uiso 1 1 calc R U
H25B H 0.1678 0.1024 0.2925 0.043 Uiso 1 1 calc R U
H25C H 0.0881 0.1339 0.3165 0.043 Uiso 1 1 calc R U

loop_
_atom_site_aniso_label
_atom_site_aniso_U_11
_atom_site_aniso_U_22
_atom_site_aniso_U_33
_atom_site_aniso_U_23
_atom_site_aniso_U_13
_atom_site_aniso_U_12
Co1 0.01241(14) 0.01134(12) 0.01017(12) 0.00116(10) 0.00291(11) 0.00144(11)
P1 0.0123(3) 0.0118(2) 0.0099(2) -0.00068(19) 0.0026(2) 0.0016(2)
P2 0.0108(3) 0.0146(3) 0.0118(2) 0.0010(2) 0.0022(2) -0.0009(2)
Si1 0.0116(3) 0.0112(3) 0.0106(2) -0.0006(2) 0.0042(2) 0.0000(2)
Br1 0.02071(13) 0.02244(12) 0.01757(11) 0.00364(9) 0.00596(9) 0.01027(9)
Br2 0.02921(14) 0.01466(10) 0.02279(11) 0.00023(9) 0.01694(10) -0.00066(9)
C1 0.0131(11) 0.0221(11) 0.0212(11) -0.0029(9) 0.0071(9) -0.0011(9)
C2 0.0114(10) 0.0125(9) 0.0107(9) -0.0013(7) 0.0031(8) -0.0020(8)
C3 0.0107(10) 0.0131(9) 0.0114(9) 0.0004(7) 0.0030(8) -0.0010(7)
C4 0.0205(12) 0.0194(11) 0.0123(9) 0.0000(8) 0.0066(9) -0.0010(9)
C5 0.0253(13) 0.0215(12) 0.0150(10) 0.0050(9) 0.0071(10) -0.0020(10)
C6 0.0268(13) 0.0134(10) 0.0175(10) 0.0042(8) 0.0029(10) -0.0030(9)
C7 0.0210(12) 0.0110(9) 0.0156(10) 0.0005(8) 0.0038(9) -0.0008(8)
C8 0.0149(10) 0.0127(9) 0.0097(8) 0.0007(7) 0.0053(8) 0.0004(8)
C9 0.0170(11) 0.0121(9) 0.0123(9) 0.0018(7) 0.0044(8) 0.0004(8)
C10 0.0184(12) 0.0165(10) 0.0185(11) -0.0021(8) 0.0029(9) -0.0061(9)
C11 0.0315(14) 0.0116(10) 0.0181(10) -0.0019(8) 0.0095(10) -0.0045(9)
C12 0.0292(14) 0.0131(10) 0.0160(10) 0.0010(8) 0.0093(10) 0.0028(9)
C13 0.0189(11) 0.0152(10) 0.0136(9) -0.0011(8) 0.0046(9) 0.0020(9)
C14 0.0198(12) 0.0230(12) 0.0160(10) -0.0025(9) 0.0012(9) -0.0028(10)
C15 0.0153(11) 0.0134(10) 0.0167(10) -0.0011(8) 0.0044(9) -0.0005(8)
C16 0.0326(15) 0.0169(11) 0.0219(12) 0.0011(9) 0.0060(11) -0.0074(10)
C17 0.0253(14) 0.0217(12) 0.0291(13) -0.0068(10) 0.0062(11) 0.0092(11)
C18 0.0174(12) 0.0238(12) 0.0134(10) -0.0036(9) 0.0033(9) 0.0048(9)
C19 0.0178(12) 0.0339(14) 0.0238(12) -0.0016(11) 0.0101(10) 0.0038(11)
C20 0.0284(15) 0.055(2) 0.0153(11) 0.0075(12) 0.0057(11) -0.0034(14)
C21 0.0149(11) 0.0231(11) 0.0128(9) 0.0022(8) 0.0013(9) 0.0027(9)
C22 0.0279(15) 0.0409(17) 0.0194(12) 0.0017(11) -0.0067(11) -0.0123(13)
C23 0.0165(12) 0.0395(16) 0.0280(13) -0.0008(12) 0.0109(11) -0.0052(11)
C24 0.0170(12) 0.0246(12) 0.0168(10) 0.0012(9) 0.0052(9) -0.0071(9)
C25 0.0295(15) 0.0370(16) 0.0194(12) 0.0049(11) 0.0096(11) -0.0088(12)

loop_
_atom_type_symbol
_atom_type_description
_atom_type_scat_dispersion_real
_atom_type_scat_dispersion_imag
_atom_type_scat_source
C C 0.0033 0.0016 'International Tables Vol C Tables 4.2.6.8 and 6.1.1.4'
H H 0.0000 0.0000 'International Tables Vol C Tables 4.2.6.8 and 6.1.1.4'
Si Si 0.0817 0.0704 'International Tables Vol C Tables 4.2.6.8 and 6.1.1.4'
P P 0.1023 0.0942 'International Tables Vol C Tables 4.2.6.8 and 6.1.1.4'
Co Co 0.3494 0.9721 'International Tables Vol C Tables 4.2.6.8 and 6.1.1.4'
Br Br -0.2901 2.4595 'International Tables Vol C Tables 4.2.6.8 and 6.1.1.4'

loop_
_geom_angle_atom_site_label_1
_geom_angle_atom_site_label_2
_geom_angle_atom_site_label_3
_geom_angle
P1 Co1 P2 123.26(2)
P1 Co1 Si1 79.62(2)
P2 Co1 Si1 80.54(2)
P1 Co1 Br1 100.739(19)
P2 Co1 Br1 95.66(2)
Si1 Co1 Br1 175.55(2)
P1 Co1 Br2 116.66(2)
P2 Co1 Br2 110.952(19)
Si1 Co1 Br2 79.475(19)
Br1 Co1 Br2 104.163(14)
C3 P1 C18 104.47(11)
C3 P1 C15 102.02(10)
C18 P1 C15 105.07(11)
C3 P1 Co1 108.24(7)
C18 P1 Co1 120.65(8)
C15 P1 Co1 114.42(7)
C9 P2 C24 103.10(11)
C9 P2 C21 107.74(11)
C24 P2 C21 103.71(11)
C9 P2 Co1 112.91(8)
C24 P2 Co1 119.96(8)
C21 P2 Co1 108.53(8)
C1 Si1 C8 107.83(11)
C1 Si1 C2 104.84(10)
C8 Si1 C2 106.09(9)
C1 Si1 Co1 124.12(8)
C8 Si1 Co1 108.70(7)
C2 Si1 Co1 103.86(7)
Si1 C1 H1A 109.5
Si1 C1 H1B 109.5
H1A C1 H1B 109.5
Si1 C1 H1C 109.5
H1A C1 H1C 109.5
H1B C1 H1C 109.5
C7 C2 C3 118.87(19)
C7 C2 Si1 123.44(16)
C3 C2 Si1 117.62(16)
C4 C3 C2 120.2(2)
C4 C3 P1 125.96(17)
C2 C3 P1 113.78(15)
C5 C4 C3 119.8(2)
C5 C4 H4A 120.1
C3 C4 H4A 120.1
C6 C5 C4 120.4(2)
C6 C5 H5A 119.8
C4 C5 H5A 119.8
C5 C6 C7 119.9(2)
C5 C6 H6A 120.0
C7 C6 H6A 120.0
C6 C7 C2 120.7(2)
C6 C7 H7A 119.6
C2 C7 H7A 119.6
C13 C8 C9 119.1(2)
C13 C8 Si1 122.16(17)
C9 C8 Si1 117.84(16)
C8 C9 C10 120.0(2)
C8 C9 P2 114.93(16)
C10 C9 P2 124.99(19)
C11 C10 C9 119.8(2)
C11 C10 H10A 120.1
C9 C10 H10A 120.1
C10 C11 C12 120.5(2)
C10 C11 H11A 119.8
C12 C11 H11A 119.8
C11 C12 C13 119.8(2)
C11 C12 H12A 120.1
C13 C12 H12A 120.1
C12 C13 C8 120.7(2)
C12 C13 H13A 119.6
C8 C13 H13A 119.6
C15 C14 H14A 109.5
C15 C14 H14B 109.5
H14A C14 H14B 109.5
C15 C14 H14C 109.5
H14A C14 H14C 109.5
H14B C14 H14C 109.5
C14 C15 C16 112.1(2)
C14 C15 P1 113.66(17)
C16 C15 P1 113.03(17)
C14 C15 H15A 105.7
C16 C15 H15A 105.7
P1 C15 H15A 105.7
C15 C16 H16A 109.5
C15 C16 H16B 109.5
H16A C16 H16B 109.5
C15 C16 H16C 109.5
H16A C16 H16C 109.5
H16B C16 H16C 109.5
C18 C17 H17A 109.5
C18 C17 H17B 109.5
H17A C17 H17B 109.5
C18 C17 H17C 109.5
H17A C17 H17C 109.5
H17B C17 H17C 109.5
C19 C18 C17 110.8(2)
C19 C18 P1 111.30(17)
C17 C18 P1 114.62(18)
C19 C18 H18A 106.5
C17 C18 H18A 106.5
P1 C18 H18A 106.5
C18 C19 H19A 109.5
C18 C19 H19B 109.5
H19A C19 H19B 109.5
C18 C19 H19C 109.5
H19A C19 H19C 109.5
H19B C19 H19C 109.5
C21 C20 H20A 109.5
C21 C20 H20B 109.5
H20A C20 H20B 109.5
C21 C20 H20C 109.5
H20A C20 H20C 109.5
H20B C20 H20C 109.5
C20 C21 C22 109.7(2)
C20 C21 P2 112.23(18)
C22 C21 P2 115.26(18)
C20 C21 H21A 106.4
C22 C21 H21A 106.4
P2 C21 H21A 106.4
C21 C22 H22A 109.5
C21 C22 H22B 109.5
H22A C22 H22B 109.5
C21 C22 H22C 109.5
H22A C22 H22C 109.5
H22B C22 H22C 109.5
C24 C23 H23A 109.5
C24 C23 H23B 109.5
H23A C23 H23B 109.5
C24 C23 H23C 109.5
H23A C23 H23C 109.5
H23B C23 H23C 109.5
C25 C24 C23 111.8(2)
C25 C24 P2 111.97(18)
C23 C24 P2 111.97(18)
C25 C24 H24A 106.9
C23 C24 H24A 106.9
P2 C24 H24A 106.9
C24 C25 H25A 109.5
C24 C25 H25B 109.5
H25A C25 H25B 109.5
C24 C25 H25C 109.5
H25A C25 H25C 109.5
H25B C25 H25C 109.5

loop_
_geom_bond_atom_site_label_1
_geom_bond_atom_site_label_2
_geom_bond_distance
Co1 P1 2.3379(6)
Co1 P2 2.3611(7)
Co1 Si1 2.3652(7)
Co1 Br1 2.3718(4)
Co1 Br2 2.4164(4)
P1 C3 1.823(2)
P1 C18 1.851(2)
P1 C15 1.859(2)
P2 C9 1.820(2)
P2 C24 1.849(2)
P2 C21 1.858(2)
Si1 C1 1.871(2)
Si1 C8 1.872(2)
Si1 C2 1.893(2)
C1 H1A 0.9800
C1 H1B 0.9800
C1 H1C 0.9800
C2 C7 1.395(3)
C2 C3 1.399(3)
C3 C4 1.394(3)
C4 C5 1.389(3)
C4 H4A 0.9500
C5 C6 1.379(4)
C5 H5A 0.9500
C6 C7 1.387(3)
C6 H6A 0.9500
C7 H7A 0.9500
C8 C13 1.395(3)
C8 C9 1.398(3)
C9 C10 1.403(3)
C10 C11 1.385(4)
C10 H10A 0.9500
C11 C12 1.385(4)
C11 H11A 0.9500
C12 C13 1.387(3)
C12 H12A 0.9500
C13 H13A 0.9500
C14 C15 1.524(3)
C14 H14A 0.9800
C14 H14B 0.9800
C14 H14C 0.9800
C15 C16 1.536(3)
C15 H15A 1.0000
C16 H16A 0.9800
C16 H16B 0.9800
C16 H16C 0.9800
C17 C18 1.532(4)
C17 H17A 0.9800
C17 H17B 0.9800
C17 H17C 0.9800
C18 C19 1.528(4)
C18 H18A 1.0000
C19 H19A 0.9800
C19 H19B 0.9800
C19 H19C 0.9800
C20 C21 1.517(4)
C20 H20A 0.9800
C20 H20B 0.9800
C20 H20C 0.9800
C21 C22 1.536(4)
C21 H21A 1.0000
C22 H22A 0.9800
C22 H22B 0.9800
C22 H22C 0.9800
C23 C24 1.534(4)
C23 H23A 0.9800
C23 H23B 0.9800
C23 H23C 0.9800
C24 C25 1.526(3)
C24 H24A 1.0000
C25 H25A 0.9800
C25 H25B 0.9800
C25 H25C 0.9800

loop_
_geom_torsion_atom_site_label_1
_geom_torsion_atom_site_label_2
_geom_torsion_atom_site_label_3
_geom_torsion_atom_site_label_4
_geom_torsion
C1 Si1 C2 C7 -73.7(2)
C8 Si1 C2 C7 40.2(2)
Co1 Si1 C2 C7 154.75(18)
C1 Si1 C2 C3 103.24(18)
C8 Si1 C2 C3 -142.80(17)
Co1 Si1 C2 C3 -28.29(18)
C7 C2 C3 C4 -0.8(3)
Si1 C2 C3 C4 -177.86(18)
C7 C2 C3 P1 177.33(17)
Si1 C2 C3 P1 0.2(2)
C18 P1 C3 C4 -23.3(2)
C15 P1 C3 C4 85.9(2)
Co1 P1 C3 C4 -153.06(19)
C18 P1 C3 C2 158.73(17)
C15 P1 C3 C2 -92.03(18)
Co1 P1 C3 C2 28.99(18)
C2 C3 C4 C5 -0.1(3)
P1 C3 C4 C5 -177.92(19)
C3 C4 C5 C6 0.6(4)
C4 C5 C6 C7 -0.3(4)
C5 C6 C7 C2 -0.6(4)
C3 C2 C7 C6 1.1(3)
Si1 C2 C7 C6 178.01(19)
C1 Si1 C8 C13 30.9(2)
C2 Si1 C8 C13 -80.9(2)
Co1 Si1 C8 C13 167.91(16)
C1 Si1 C8 C9 -160.08(17)
C2 Si1 C8 C9 88.04(18)
Co1 Si1 C8 C9 -23.12(18)
C13 C8 C9 C10 3.3(3)
Si1 C8 C9 C10 -166.03(17)
C13 C8 C9 P2 -179.93(16)
Si1 C8 C9 P2 10.8(2)
C24 P2 C9 C8 -124.30(17)
C21 P2 C9 C8 126.44(17)
Co1 P2 C9 C8 6.62(18)
C24 P2 C9 C10 52.3(2)
C21 P2 C9 C10 -57.0(2)
Co1 P2 C9 C10 -176.78(17)
C8 C9 C10 C11 -1.8(3)
P2 C9 C10 C11 -178.28(18)
C9 C10 C11 C12 -0.9(4)
C10 C11 C12 C13 2.1(3)
C11 C12 C13 C8 -0.6(3)
C9 C8 C13 C12 -2.1(3)
Si1 C8 C13 C12 166.73(17)
C3 P1 C15 C14 -66.49(19)
C18 P1 C15 C14 42.3(2)
Co1 P1 C15 C14 176.88(14)
C3 P1 C15 C16 164.27(17)
C18 P1 C15 C16 -86.95(19)
Co1 P1 C15 C16 47.64(19)
C3 P1 C18 C19 -67.38(19)
C15 P1 C18 C19 -174.37(17)
Co1 P1 C18 C19 54.5(2)
C3 P1 C18 C17 165.91(18)
C15 P1 C18 C17 58.9(2)
Co1 P1 C18 C17 -72.2(2)
C9 P2 C21 C20 -63.2(2)
C24 P2 C21 C20 -172.1(2)
Co1 P2 C21 C20 59.3(2)
C9 P2 C21 C22 63.3(2)
C24 P2 C21 C22 -45.6(2)
Co1 P2 C21 C22 -174.18(18)
C9 P2 C24 C25 61.9(2)
C21 P2 C24 C25 174.20(19)
Co1 P2 C24 C25 -64.6(2)
C9 P2 C24 C23 -171.60(18)
C21 P2 C24 C23 -59.3(2)
Co1 P2 C24 C23 61.9(2)
